data_7037451
loop_
_publ_author_name
'Rufanov, Konstantin A.'
'Pru\&s, Noa K'
'Sundermeyer, J\"org'

_publ_section_title
;
 Simple entry into N-tert-butyl-iminophosphonamide rare-earth metal alkyl
 and chlorido complexes.
;
_journal_issue 4
_journal_name_full 'Dalton transactions (Cambridge, England : 2003)'
_journal_page_first 1525
_journal_page_last 1538
_journal_paper_doi 10.1039/c5dt03721b
_journal_volume 45
_journal_year 2016
_chemical_formula_sum 'C40 H56 Cl N4 P2 Y'
_chemical_formula_weight 779.19
_chemical_name_common bis-(NPNtBu)yttrium-chloride
_chemical_name_systematic
; 
 bis(tert-butyl(N-(tert-butyl)-P,P-diphenylphosphorimidoyl)amino)yttrium chloride
;
_space_group_IT_number 2
_symmetry_cell_setting triclinic
_symmetry_space_group_name_Hall '-P 1'
_symmetry_space_group_name_H-M 'P -1'
_atom_sites_solution_hydrogens geom
_atom_sites_solution_primary direct
_atom_sites_solution_secondary difmap
_audit_creation_method SHELXL-97
_audit_update_record
;
2015-11-18 deposited with the CCDC.
2015-11-24 downloaded from the CCDC.
;
_cell_angle_alpha 104.56(3)
_cell_angle_beta 103.59(3)
_cell_angle_gamma 95.79(3)
_cell_formula_units_Z 2
_cell_length_a 11.291(2)
_cell_length_b 12.957(3)
_cell_length_c 15.213(3)
_cell_measurement_reflns_used 5000
_cell_measurement_temperature 200(2)
_cell_measurement_theta_max 20
_cell_measurement_theta_min 4
_cell_volume 2063.4(9)
_computing_cell_refinement STOE-CELL
_computing_data_collection STOE-EXPOSE
_computing_data_reduction STOE-INTEGRATE
_computing_molecular_graphics XP
_computing_structure_refinement 'SHELXL-97 (Sheldrick, 1997)'
_computing_structure_solution 'SHELXS-97 (Sheldrick, 1990)'
_diffrn_ambient_temperature 200(2)
_diffrn_measured_fraction_theta_full 0.918
_diffrn_measured_fraction_theta_max 0.918
_diffrn_measurement_device_type 'STOE IPDS I'
_diffrn_measurement_method 'laser scanned imaging plate'
_diffrn_radiation_monochromator graphite
_diffrn_radiation_source 'fine-focus sealed tube'
_diffrn_radiation_type MoK\a
_diffrn_radiation_wavelength 0.71073
_diffrn_reflns_av_R_equivalents 0.0577
_diffrn_reflns_av_unetI/netI 0.0934
_diffrn_reflns_limit_h_max 13
_diffrn_reflns_limit_h_min -13
_diffrn_reflns_limit_k_max 15
_diffrn_reflns_limit_k_min -16
_diffrn_reflns_limit_l_max 18
_diffrn_reflns_limit_l_min 0
_diffrn_reflns_number 16180
_diffrn_reflns_theta_full 26.19
_diffrn_reflns_theta_max 26.19
_diffrn_reflns_theta_min 1.85
_diffrn_standards_interval_time 360
_diffrn_standards_number 50-200
_exptl_absorpt_coefficient_mu 1.587
_exptl_absorpt_correction_type none
_exptl_crystal_colour colourless
_exptl_crystal_density_diffrn 1.254
_exptl_crystal_density_method 'not measured'
_exptl_crystal_description prism
_exptl_crystal_F_000 820
_exptl_crystal_size_max 0.5
_exptl_crystal_size_mid 0.4
_exptl_crystal_size_min 0.3
_refine_diff_density_max 0.309
_refine_diff_density_min -0.494
_refine_diff_density_rms 0.066
_refine_ls_extinction_method none
_refine_ls_goodness_of_fit_ref 0.852
_refine_ls_hydrogen_treatment constr
_refine_ls_matrix_type full
_refine_ls_number_parameters 433
_refine_ls_number_reflns 7588
_refine_ls_number_restraints 0
_refine_ls_restrained_S_all 0.852
_refine_ls_R_factor_all 0.0685
_refine_ls_R_factor_gt 0.0353
_refine_ls_shift/su_max 0.001
_refine_ls_shift/su_mean 0.000
_refine_ls_structure_factor_coef Fsqd
_refine_ls_weighting_details 'calc w=1/[\s^2^(Fo^2^)+(0.0247P)^2^+0.0000P] where P=(Fo^2^+2Fc^2^)/3'
_refine_ls_weighting_scheme calc
_refine_ls_wR_factor_gt 0.0645
_refine_ls_wR_factor_ref 0.0729
_reflns_number_gt 4951
_reflns_number_total 7588
_reflns_threshold_expression >2sigma(I)
_cod_data_source_file c5dt03721b1.cif
_cod_data_source_block ks434t
_cod_depositor_comments 'Adding full bibliography for 7037450--7037455.cif.'
_cod_original_cell_volume 2063.3(7)
_cod_original_sg_symbol_H-M P-1
_cod_database_code 7037451

loop_
_symmetry_equiv_pos_as_xyz
'x, y, z'
'-x, -y, -z'

loop_
_atom_site_label
_atom_site_type_symbol
_atom_site_fract_x
_atom_site_fract_y
_atom_site_fract_z
_atom_site_U_iso_or_equiv
_atom_site_adp_type
_atom_site_occupancy
_atom_site_symmetry_multiplicity
_atom_site_calc_flag
_atom_site_refinement_flags
Y Y 0.27301(3) 0.29615(2) 0.28514(2) 0.02350(8) Uani 1 1 d .
Cl Cl 0.27521(9) 0.47203(6) 0.41098(6) 0.0515(3) Uani 1 1 d .
P1 P 0.09799(7) 0.14010(6) 0.32894(5) 0.02218(17) Uani 1 1 d .
P2 P 0.42181(7) 0.32495(6) 0.14982(5) 0.02504(18) Uani 1 1 d .
C1 C 0.0710(2) -0.0063(2) 0.30272(19) 0.0244(7) Uani 1 1 d .
C2 C 0.1026(3) -0.0677(2) 0.2244(2) 0.0321(7) Uani 1 1 d .
H2 H 0.1275 -0.0333 0.1819 0.038 Uiso 1 1 calc R
C3 C 0.0977(3) -0.1783(3) 0.2083(2) 0.0445(9) Uani 1 1 d .
H3 H 0.1196 -0.2191 0.1551 0.053 Uiso 1 1 calc R
C4 C 0.0608(3) -0.2298(3) 0.2697(2) 0.0464(9) Uani 1 1 d .
H4 H 0.0575 -0.3056 0.2586 0.056 Uiso 1 1 calc R
C5 C 0.0294(3) -0.1706(3) 0.3459(2) 0.0367(8) Uani 1 1 d .
H5 H 0.0031 -0.2058 0.3874 0.044 Uiso 1 1 calc R
C6 C 0.0352(3) -0.0600(2) 0.3634(2) 0.0309(7) Uani 1 1 d .
H6 H 0.0145 -0.0201 0.4175 0.037 Uiso 1 1 calc R
C7 C -0.0153(3) 0.1869(2) 0.39111(19) 0.0241(7) Uani 1 1 d .
C8 C -0.1293(3) 0.1250(3) 0.3819(2) 0.0287(7) Uani 1 1 d .
H8 H -0.1485 0.0513 0.3452 0.034 Uiso 1 1 calc R
C9 C -0.2135(3) 0.1698(3) 0.4254(2) 0.0338(8) Uani 1 1 d .
H9 H -0.2896 0.1264 0.4194 0.041 Uiso 1 1 calc R
C10 C -0.1886(3) 0.2774(3) 0.4779(2) 0.0353(8) Uani 1 1 d .
H10 H -0.2473 0.3080 0.5075 0.042 Uiso 1 1 calc R
C11 C -0.0770(3) 0.3401(3) 0.4867(2) 0.0321(7) Uani 1 1 d .
H11 H -0.0592 0.4142 0.5223 0.039 Uiso 1 1 calc R
C12 C 0.0081(3) 0.2953(2) 0.4440(2) 0.0287(7) Uani 1 1 d .
H12 H 0.0843 0.3390 0.4507 0.034 Uiso 1 1 calc R
C13 C 0.3176(3) 0.1799(3) 0.47468(19) 0.0295(7) Uani 1 1 d .
C14 C 0.4363(3) 0.2622(3) 0.4999(2) 0.0489(10) Uani 1 1 d .
H14A H 0.4157 0.3350 0.5065 0.073 Uiso 1 1 calc R
H14B H 0.4783 0.2445 0.4499 0.073 Uiso 1 1 calc R
H14C H 0.4910 0.2599 0.5596 0.073 Uiso 1 1 calc R
C15 C 0.3497(3) 0.0668(3) 0.4648(2) 0.0408(8) Uani 1 1 d .
H15A H 0.2737 0.0141 0.4485 0.061 Uiso 1 1 calc R
H15B H 0.4041 0.0646 0.5247 0.061 Uiso 1 1 calc R
H15C H 0.3920 0.0489 0.4150 0.061 Uiso 1 1 calc R
C16 C 0.2554(3) 0.2076(4) 0.5554(2) 0.0575(11) Uani 1 1 d .
H16A H 0.2338 0.2801 0.5624 0.086 Uiso 1 1 calc R
H16B H 0.3126 0.2059 0.6143 0.086 Uiso 1 1 calc R
H16C H 0.1803 0.1545 0.5410 0.086 Uiso 1 1 calc R
C17 C -0.0286(3) 0.1778(2) 0.16160(19) 0.0279(7) Uani 1 1 d .
C18 C -0.1197(3) 0.0730(3) 0.1361(2) 0.0351(8) Uani 1 1 d .
H18A H -0.0788 0.0112 0.1167 0.053 Uiso 1 1 calc R
H18B H -0.1905 0.0721 0.0842 0.053 Uiso 1 1 calc R
H18C H -0.1485 0.0681 0.1912 0.053 Uiso 1 1 calc R
C19 C -0.0917(3) 0.2747(3) 0.1921(2) 0.0387(8) Uani 1 1 d .
H19A H -0.0326 0.3419 0.2085 0.058 Uiso 1 1 calc R
H19B H -0.1206 0.2700 0.2471 0.058 Uiso 1 1 calc R
H19C H -0.1623 0.2743 0.1401 0.058 Uiso 1 1 calc R
C20 C 0.0133(3) 0.1834(3) 0.0738(2) 0.0392(8) Uani 1 1 d .
H20A H 0.0723 0.2503 0.0886 0.059 Uiso 1 1 calc R
H20B H -0.0586 0.1824 0.0227 0.059 Uiso 1 1 calc R
H20C H 0.0531 0.1210 0.0539 0.059 Uiso 1 1 calc R
C21 C 0.4014(3) 0.2733(2) 0.0229(2) 0.0279(7) Uani 1 1 d .
C22 C 0.2805(3) 0.2399(2) -0.0350(2) 0.0310(7) Uani 1 1 d .
H22 H 0.2133 0.2494 -0.0078 0.037 Uiso 1 1 calc R
C23 C 0.2565(3) 0.1931(3) -0.1314(2) 0.0385(8) Uani 1 1 d .
H23 H 0.1738 0.1701 -0.1698 0.046 Uiso 1 1 calc R
C24 C 0.3544(3) 0.1802(3) -0.1711(2) 0.0437(9) Uani 1 1 d .
H24 H 0.3387 0.1485 -0.2371 0.052 Uiso 1 1 calc R
C25 C 0.4742(3) 0.2131(3) -0.1156(2) 0.0404(8) Uani 1 1 d .
H25 H 0.5410 0.2045 -0.1433 0.048 Uiso 1 1 calc R
C26 C 0.4975(3) 0.2587(2) -0.0193(2) 0.0328(8) Uani 1 1 d .
H26 H 0.5806 0.2805 0.0186 0.039 Uiso 1 1 calc R
C27 C 0.5753(3) 0.4071(2) 0.19712(19) 0.0280(7) Uani 1 1 d .
C28 C 0.6289(3) 0.4701(3) 0.1494(2) 0.0375(8) Uani 1 1 d .
H28 H 0.5870 0.4670 0.0867 0.045 Uiso 1 1 calc R
C29 C 0.7427(3) 0.5371(3) 0.1930(2) 0.0424(9) Uani 1 1 d .
H29 H 0.7787 0.5784 0.1596 0.051 Uiso 1 1 calc R
C30 C 0.8033(3) 0.5437(3) 0.2842(2) 0.0408(9) Uani 1 1 d .
H30 H 0.8811 0.5895 0.3137 0.049 Uiso 1 1 calc R
C31 C 0.7511(3) 0.4838(3) 0.3332(2) 0.0400(9) Uani 1 1 d .
H31 H 0.7924 0.4893 0.3967 0.048 Uiso 1 1 calc R
C32 C 0.6389(3) 0.4161(2) 0.2896(2) 0.0330(8) Uani 1 1 d .
H32 H 0.6042 0.3745 0.3236 0.040 Uiso 1 1 calc R
C33 C 0.2931(3) 0.4980(2) 0.1645(2) 0.0367(8) Uani 1 1 d .
C34 C 0.3821(4) 0.5911(3) 0.2434(2) 0.0507(10) Uani 1 1 d .
H34A H 0.4674 0.5861 0.2410 0.076 Uiso 1 1 calc R
H34B H 0.3731 0.5861 0.3047 0.076 Uiso 1 1 calc R
H34C H 0.3626 0.6605 0.2347 0.076 Uiso 1 1 calc R
C35 C 0.1604(3) 0.5054(3) 0.1687(3) 0.0523(10) Uani 1 1 d .
H35A H 0.1037 0.4460 0.1185 0.078 Uiso 1 1 calc R
H35B H 0.1405 0.5747 0.1601 0.078 Uiso 1 1 calc R
H35C H 0.1518 0.5002 0.2301 0.078 Uiso 1 1 calc R
C36 C 0.3028(4) 0.5092(3) 0.0682(2) 0.0510(10) Uani 1 1 d .
H36A H 0.3872 0.5046 0.0634 0.077 Uiso 1 1 calc R
H36B H 0.2825 0.5792 0.0619 0.077 Uiso 1 1 calc R
H36C H 0.2448 0.4508 0.0179 0.077 Uiso 1 1 calc R
C37 C 0.4515(3) 0.1237(2) 0.1765(2) 0.0266(7) Uani 1 1 d .
C38 C 0.3646(3) 0.0464(2) 0.0851(2) 0.0372(8) Uani 1 1 d .
H38A H 0.3671 0.0762 0.0323 0.056 Uiso 1 1 calc R
H38B H 0.2801 0.0380 0.0914 0.056 Uiso 1 1 calc R
H38C H 0.3914 -0.0243 0.0733 0.056 Uiso 1 1 calc R
C39 C 0.5846(3) 0.1344(3) 0.1683(2) 0.0380(8) Uani 1 1 d .
H39A H 0.5900 0.1660 0.1170 0.057 Uiso 1 1 calc R
H39B H 0.6088 0.0627 0.1551 0.057 Uiso 1 1 calc R
H39C H 0.6402 0.1813 0.2278 0.057 Uiso 1 1 calc R
C40 C 0.4461(3) 0.0743(2) 0.2566(2) 0.0324(7) Uani 1 1 d .
H40A H 0.3616 0.0670 0.2631 0.049 Uiso 1 1 calc R
H40B H 0.5026 0.1214 0.3155 0.049 Uiso 1 1 calc R
H40C H 0.4707 0.0029 0.2427 0.049 Uiso 1 1 calc R
N1 N 0.2387(2) 0.19105(18) 0.38481(15) 0.0219(5) Uani 1 1 d .
N2 N 0.0863(2) 0.18265(19) 0.23639(15) 0.0228(5) Uani 1 1 d .
N3 N 0.3157(2) 0.39022(18) 0.17695(16) 0.0261(6) Uani 1 1 d .
N4 N 0.4079(2) 0.22946(18) 0.19988(15) 0.0229(5) Uani 1 1 d .

loop_
_atom_site_aniso_label
_atom_site_aniso_U_11
_atom_site_aniso_U_22
_atom_site_aniso_U_33
_atom_site_aniso_U_23
_atom_site_aniso_U_13
_atom_site_aniso_U_12
Y 0.02687(16) 0.02199(15) 0.02347(16) 0.00512(12) 0.01214(12) 0.00319(13)
Cl 0.0904(7) 0.0269(4) 0.0431(5) 0.0022(4) 0.0395(5) 0.0055(5)
P1 0.0244(4) 0.0223(4) 0.0212(4) 0.0055(3) 0.0097(3) 0.0036(3)
P2 0.0283(4) 0.0254(4) 0.0211(4) 0.0047(3) 0.0101(3) -0.0004(4)
C1 0.0227(15) 0.0266(16) 0.0241(16) 0.0081(13) 0.0060(12) 0.0030(13)
C2 0.0352(18) 0.0313(18) 0.0342(18) 0.0090(14) 0.0190(14) 0.0044(15)
C3 0.062(2) 0.0289(18) 0.053(2) 0.0056(16) 0.0372(19) 0.0159(18)
C4 0.066(3) 0.0223(17) 0.061(2) 0.0138(17) 0.033(2) 0.0100(18)
C5 0.042(2) 0.0330(18) 0.047(2) 0.0232(16) 0.0201(16) 0.0107(16)
C6 0.0350(18) 0.0283(17) 0.0314(17) 0.0085(14) 0.0121(14) 0.0063(15)
C7 0.0244(16) 0.0278(16) 0.0232(15) 0.0090(13) 0.0093(12) 0.0071(14)
C8 0.0269(17) 0.0345(18) 0.0269(16) 0.0108(14) 0.0093(13) 0.0052(15)
C9 0.0205(16) 0.047(2) 0.0366(18) 0.0147(16) 0.0103(14) 0.0051(16)
C10 0.0357(19) 0.044(2) 0.0348(18) 0.0156(16) 0.0167(15) 0.0179(17)
C11 0.042(2) 0.0294(17) 0.0288(17) 0.0096(14) 0.0131(14) 0.0120(16)
C12 0.0313(17) 0.0271(16) 0.0306(17) 0.0105(14) 0.0122(14) 0.0040(14)
C13 0.0305(17) 0.0385(18) 0.0230(16) 0.0116(14) 0.0082(13) 0.0121(15)
C14 0.038(2) 0.053(2) 0.038(2) 0.0042(17) -0.0089(16) -0.0023(18)
C15 0.039(2) 0.050(2) 0.039(2) 0.0235(17) 0.0057(15) 0.0149(18)
C16 0.065(3) 0.096(3) 0.0256(19) 0.025(2) 0.0201(18) 0.041(2)
C17 0.0270(16) 0.0368(18) 0.0204(15) 0.0096(13) 0.0060(12) 0.0053(15)
C18 0.0271(17) 0.0417(19) 0.0301(17) 0.0069(15) 0.0029(14) -0.0023(16)
C19 0.0307(18) 0.042(2) 0.045(2) 0.0150(16) 0.0090(15) 0.0105(16)
C20 0.0369(19) 0.057(2) 0.0247(17) 0.0147(16) 0.0067(14) 0.0063(17)
C21 0.0314(17) 0.0255(16) 0.0284(16) 0.0084(13) 0.0122(13) 0.0004(14)
C22 0.0323(18) 0.0330(18) 0.0293(17) 0.0104(14) 0.0106(14) 0.0032(15)
C23 0.046(2) 0.0374(19) 0.0258(17) 0.0089(15) 0.0013(15) -0.0007(17)
C24 0.071(3) 0.037(2) 0.0211(17) 0.0051(15) 0.0147(17) 0.0050(19)
C25 0.055(2) 0.0372(19) 0.0355(19) 0.0071(16) 0.0289(17) 0.0057(18)
C26 0.0353(18) 0.0344(18) 0.0280(17) 0.0061(14) 0.0134(14) -0.0020(15)
C27 0.0337(18) 0.0256(16) 0.0236(16) 0.0048(13) 0.0114(13) -0.0031(14)
C28 0.041(2) 0.0397(19) 0.0279(17) 0.0095(15) 0.0087(14) -0.0077(17)
C29 0.047(2) 0.040(2) 0.038(2) 0.0099(16) 0.0174(16) -0.0128(17)
C30 0.0377(19) 0.0345(19) 0.039(2) 0.0015(16) 0.0064(15) -0.0112(16)
C31 0.042(2) 0.0374(19) 0.0293(18) 0.0062(15) -0.0023(15) -0.0057(17)
C32 0.0352(18) 0.0333(18) 0.0291(17) 0.0083(14) 0.0105(14) -0.0028(15)
C33 0.059(2) 0.0236(16) 0.0378(19) 0.0137(15) 0.0241(16) 0.0125(16)
C34 0.079(3) 0.0248(18) 0.048(2) 0.0069(16) 0.026(2) -0.0030(19)
C35 0.066(3) 0.038(2) 0.068(3) 0.0223(19) 0.031(2) 0.027(2)
C36 0.083(3) 0.042(2) 0.045(2) 0.0265(18) 0.029(2) 0.021(2)
C37 0.0275(16) 0.0256(16) 0.0290(16) 0.0069(13) 0.0123(13) 0.0063(14)
C38 0.044(2) 0.0273(17) 0.0349(18) 0.0041(14) 0.0060(15) 0.0052(16)
C39 0.0292(18) 0.045(2) 0.049(2) 0.0148(17) 0.0229(15) 0.0141(16)
C40 0.0358(18) 0.0306(17) 0.0352(18) 0.0118(14) 0.0144(14) 0.0079(15)
N1 0.0223(13) 0.0243(13) 0.0186(12) 0.0070(10) 0.0045(10) 0.0023(11)
N2 0.0213(13) 0.0280(13) 0.0202(12) 0.0083(10) 0.0057(10) 0.0054(11)
N3 0.0347(15) 0.0219(13) 0.0272(13) 0.0104(11) 0.0152(11) 0.0054(12)
N4 0.0236(13) 0.0225(13) 0.0229(13) 0.0042(10) 0.0103(10) 0.0016(11)

loop_
_atom_type_symbol
_atom_type_description
_atom_type_scat_dispersion_real
_atom_type_scat_dispersion_imag
_atom_type_scat_source
C C 0.0033 0.0016 'International Tables Vol C Tables 4.2.6.8 and 6.1.1.4'
H H 0.0000 0.0000 'International Tables Vol C Tables 4.2.6.8 and 6.1.1.4'
N N 0.0061 0.0033 'International Tables Vol C Tables 4.2.6.8 and 6.1.1.4'
P P 0.1023 0.0942 'International Tables Vol C Tables 4.2.6.8 and 6.1.1.4'
Cl Cl 0.1484 0.1585 'International Tables Vol C Tables 4.2.6.8 and 6.1.1.4'
Y Y -2.7962 3.5667 'International Tables Vol C Tables 4.2.6.8 and 6.1.1.4'

loop_
_geom_angle_atom_site_label_1
_geom_angle_atom_site_label_2
_geom_angle_atom_site_label_3
_geom_angle
N2 Y N4 111.58(8)
N2 Y N1 64.22(8)
N4 Y N1 111.33(8)
N2 Y N3 115.69(8)
N4 Y N3 63.76(8)
N1 Y N3 174.93(9)
N2 Y Cl 112.42(7)
N4 Y Cl 135.79(6)
N1 Y Cl 91.57(6)
N3 Y Cl 93.04(6)
N2 Y P1 32.43(6)
N4 Y P1 118.85(6)
N1 Y P1 32.09(6)
N3 Y P1 148.13(6)
Cl Y P1 100.83(4)
N2 Y P2 121.95(6)
N4 Y P2 32.15(6)
N1 Y P2 143.23(6)
N3 Y P2 32.02(6)
Cl Y P2 114.18(3)
P1 Y P2 144.78(3)
N1 P1 N2 100.12(11)
N1 P1 C1 111.65(13)
N2 P1 C1 113.70(13)
N1 P1 C7 114.79(13)
N2 P1 C7 110.97(13)
C1 P1 C7 105.84(13)
N1 P1 Y 51.31(8)
N2 P1 Y 49.38(8)
C1 P1 Y 133.14(10)
C7 P1 Y 120.99(9)
N3 P2 N4 100.70(12)
N3 P2 C27 112.70(14)
N4 P2 C27 111.30(13)
N3 P2 C21 113.87(14)
N4 P2 C21 112.83(13)
C27 P2 C21 105.63(13)
N3 P2 Y 51.89(8)
N4 P2 Y 49.60(9)
C27 P2 Y 118.53(9)
C21 P2 Y 135.76(9)
C6 C1 C2 117.8(3)
C6 C1 P1 122.9(2)
C2 C1 P1 118.7(2)
C3 C2 C1 120.6(3)
C2 C3 C4 120.3(3)
C5 C4 C3 119.5(3)
C4 C5 C6 120.8(3)
C5 C6 C1 120.9(3)
C12 C7 C8 117.8(3)
C12 C7 P1 117.2(2)
C8 C7 P1 124.6(2)
C9 C8 C7 120.7(3)
C8 C9 C10 120.8(3)
C9 C10 C11 119.3(3)
C12 C11 C10 120.2(3)
C11 C12 C7 121.3(3)
N1 C13 C15 112.7(2)
N1 C13 C14 105.9(2)
C15 C13 C14 109.5(3)
N1 C13 C16 111.7(3)
C15 C13 C16 108.5(3)
C14 C13 C16 108.5(3)
N2 C17 C18 112.9(2)
N2 C17 C19 110.3(2)
C18 C17 C19 109.8(2)
N2 C17 C20 106.1(2)
C18 C17 C20 108.1(2)
C19 C17 C20 109.5(2)
C26 C21 C22 117.8(3)
C26 C21 P2 124.6(2)
C22 C21 P2 117.5(2)
C23 C22 C21 121.4(3)
C24 C23 C22 119.3(3)
C25 C24 C23 120.4(3)
C24 C25 C26 120.0(3)
C25 C26 C21 121.1(3)
C32 C27 C28 117.6(3)
C32 C27 P2 118.1(2)
C28 C27 P2 124.0(2)
C29 C28 C27 120.7(3)
C30 C29 C28 120.3(3)
C29 C30 C31 120.1(3)
C32 C31 C30 119.8(3)
C31 C32 C27 121.6(3)
N3 C33 C35 106.2(2)
N3 C33 C36 112.5(3)
C35 C33 C36 107.5(3)
N3 C33 C34 111.5(3)
C35 C33 C34 109.5(3)
C36 C33 C34 109.4(3)
N4 C37 C40 106.7(2)
N4 C37 C39 113.3(2)
C40 C37 C39 108.2(2)
N4 C37 C38 110.7(2)
C40 C37 C38 107.9(2)
C39 C37 C38 109.7(3)
C13 N1 P1 130.82(18)
C13 N1 Y 132.45(16)
P1 N1 Y 96.61(10)
C17 N2 P1 127.76(18)
C17 N2 Y 130.88(16)
P1 N2 Y 98.19(11)
C33 N3 P2 127.61(19)
C33 N3 Y 132.60(18)
P2 N3 Y 96.09(11)
C37 N4 P2 126.55(18)
C37 N4 Y 134.02(16)
P2 N4 Y 98.26(12)

loop_
_geom_bond_atom_site_label_1
_geom_bond_atom_site_label_2
_geom_bond_distance
Y N2 2.291(2)
Y N4 2.319(2)
Y N1 2.348(2)
Y N3 2.385(2)
Y Cl 2.5751(13)
Y P1 2.9879(11)
Y P2 3.0142(10)
P1 N1 1.598(2)
P1 N2 1.619(2)
P1 C1 1.815(3)
P1 C7 1.827(3)
P2 N3 1.607(3)
P2 N4 1.621(2)
P2 C27 1.820(3)
P2 C21 1.827(3)
C1 C6 1.393(4)
C1 C2 1.400(4)
C2 C3 1.385(4)
C3 C4 1.388(4)
C4 C5 1.364(5)
C5 C6 1.381(4)
C7 C12 1.394(4)
C7 C8 1.403(4)
C8 C9 1.376(4)
C9 C10 1.384(4)
C10 C11 1.388(4)
C11 C12 1.378(4)
C13 N1 1.496(3)
C13 C15 1.525(4)
C13 C14 1.531(4)
C13 C16 1.538(4)
C17 N2 1.495(4)
C17 C18 1.524(4)
C17 C19 1.530(4)
C17 C20 1.534(4)
C21 C26 1.391(4)
C21 C22 1.397(4)
C22 C23 1.388(4)
C23 C24 1.383(5)
C24 C25 1.375(5)
C25 C26 1.385(4)
C27 C32 1.391(4)
C27 C28 1.401(4)
C28 C29 1.389(4)
C29 C30 1.372(4)
C30 C31 1.382(4)
C31 C32 1.380(4)
C33 N3 1.494(4)
C33 C35 1.526(5)
C33 C36 1.536(4)
C33 C34 1.538(4)
C37 N4 1.490(4)
C37 C40 1.521(4)
C37 C39 1.532(4)
C37 C38 1.536(4)
